data_4066034
loop_
_publ_author_name
'Hegele, Peter'
'Santhamma, Bindu'
'Schnakenburg, Gregor'
'Fr\"ohlich, Roland'
'Kataeva, Olga'
'Nieger, Martin'
'Kotsis, Konstantinos'
'Neese, Frank'
'D\"otz, Karl Heinz'

_publ_section_title
;
 Hydroquinoid Chromium Complexes Bearing an Acyclic Conjugated Bridge:
 Chromium-Templated Synthesis, Molecular Structure, and Haptotropic Metal
 Migration
;
_journal_issue 23
_journal_name_full Organometallics
_journal_page_first 6172
_journal_paper_doi 10.1021/om100257x
_journal_volume 29
_journal_year 2010
_chemical_formula_moiety 'C35 H38 Cr2 O8 Si'
_chemical_formula_sum 'C35 H38 Cr2 O8 Si'
_chemical_formula_weight 718.74
_chemical_name_systematic
; 
 ? 
;
_space_group_IT_number 2
_symmetry_cell_setting triclinic
_symmetry_space_group_name_Hall '-P 1'
_symmetry_space_group_name_H-M 'P -1'
_atom_sites_solution_hydrogens geom
_atom_sites_solution_primary direct
_atom_sites_solution_secondary difmap
_audit_creation_method SHELXL-97
_cell_angle_alpha 80.0285(10)
_cell_angle_beta 86.8668(10)
_cell_angle_gamma 81.2150(17)
_cell_formula_units_Z 2
_cell_length_a 8.5910(2)
_cell_length_b 9.8163(3)
_cell_length_c 20.8240(7)
_cell_measurement_reflns_used 4980
_cell_measurement_temperature 123(2)
_cell_measurement_theta_max 30.034
_cell_measurement_theta_min 1.00
_cell_volume 1708.59(9)
_computing_cell_refinement 'HKL Scalepack (Otwinowski & Minor 1997)'
_computing_data_collection 'HKL Denzo and Scalepack (Otwinowski & Minor 1997)'
_computing_data_reduction 'HKL Denzo and Scalepack (Otwinowski & Minor 1997)'
_computing_molecular_graphics 'DIAMOND (Brandenburg, 1999)'
_computing_publication_material 'SHELXL97 (Sheldrick, 1997)'
_computing_structure_refinement 'SHELXL-97 (Sheldrick, 1997)'
_computing_structure_solution 'SHELXS-97 (Sheldrick, 1990)'
_diffrn_ambient_temperature 123(2)
_diffrn_detector_area_resol_mean 9
_diffrn_measured_fraction_theta_full 0.995
_diffrn_measured_fraction_theta_max 0.995
_diffrn_measurement_device_type 'Nonius KappaCCD'
_diffrn_measurement_method 'CCD rotation images, thick slices'
_diffrn_radiation_monochromator graphite
_diffrn_radiation_source 'fine-focus sealed tube'
_diffrn_radiation_type MoK\a
_diffrn_radiation_wavelength 0.71073
_diffrn_reflns_av_R_equivalents 0.0558
_diffrn_reflns_av_sigmaI/netI 0.1389
_diffrn_reflns_limit_h_max 11
_diffrn_reflns_limit_h_min -10
_diffrn_reflns_limit_k_max 12
_diffrn_reflns_limit_k_min -12
_diffrn_reflns_limit_l_max 26
_diffrn_reflns_limit_l_min -27
_diffrn_reflns_number 17188
_diffrn_reflns_theta_full 28.00
_diffrn_reflns_theta_max 28.00
_diffrn_reflns_theta_min 2.62
_exptl_absorpt_coefficient_mu 0.721
_exptl_absorpt_correction_T_max 0.81618
_exptl_absorpt_correction_T_min 0.78404
_exptl_absorpt_correction_type multi-scan
_exptl_absorpt_process_details
;
R.H. Blessing, Acta Cryst. (1995), A51, 33-38
;
_exptl_crystal_colour orange-red
_exptl_crystal_density_diffrn 1.397
_exptl_crystal_density_method 'not measured'
_exptl_crystal_description plate
_exptl_crystal_F_000 748
_exptl_crystal_size_max 0.32
_exptl_crystal_size_mid 0.24
_exptl_crystal_size_min 0.08
_refine_diff_density_max 0.566
_refine_diff_density_min -0.767
_refine_diff_density_rms 0.110
_refine_ls_extinction_method none
_refine_ls_goodness_of_fit_ref 0.902
_refine_ls_hydrogen_treatment constr
_refine_ls_matrix_type full
_refine_ls_number_parameters 423
_refine_ls_number_reflns 8213
_refine_ls_number_restraints 26
_refine_ls_restrained_S_all 0.912
_refine_ls_R_factor_all 0.1140
_refine_ls_R_factor_gt 0.0515
_refine_ls_shift/su_max 0.001
_refine_ls_shift/su_mean 0.000
_refine_ls_structure_factor_coef Fsqd
_refine_ls_weighting_details 'calc w=1/[\s^2^(Fo^2^)+(0.0473P)^2^+0.0000P] where P=(Fo^2^+2Fc^2^)/3'
_refine_ls_weighting_scheme calc
_refine_ls_wR_factor_gt 0.0962
_refine_ls_wR_factor_ref 0.1206
_reflns_number_gt 4420
_reflns_number_total 8213
_reflns_threshold_expression >2sigma(I)
_cod_data_source_file om100257x_si_002.cif
_cod_data_source_block Greg170
_cod_depositor_comments
;
The following automatic conversions were performed:

'_symmetry_cell_setting' value 'Triclinic' changed to 'triclinic'
according to /home/saulius/struct/CIF-dictionaries/cif_core.dic
dictionary named 'cif_core.dic' version 2.4.1 from
2010-06-29.

'_exptl_absorpt_correction_type' value 'Multi-Scan'
changed to 'multi-scan' according to
/home/saulius/struct/CIF-dictionaries/cif_core.dic dictionary named
'cif_core.dic' version 2.4.1 from 2010-06-29.

Automatic conversion script
Id: cif_fix_values 1715 2011-07-08 13:25:40Z adriana 
;
_cod_database_code 4066034

loop_
_symmetry_equiv_pos_as_xyz
'x, y, z'
'-x, -y, -z'

loop_
_atom_site_label
_atom_site_type_symbol
_atom_site_fract_x
_atom_site_fract_y
_atom_site_fract_z
_atom_site_U_iso_or_equiv
_atom_site_adp_type
_atom_site_occupancy
_atom_site_symmetry_multiplicity
_atom_site_calc_flag
_atom_site_refinement_flags
C1 C 0.7848(3) 0.4698(3) 0.33932(16) 0.0167(7) Uani 1 1 d .
C2 C 0.7813(3) 0.4015(3) 0.40386(16) 0.0171(7) Uani 1 1 d .
C3 C 0.9196(3) 0.3122(3) 0.42994(16) 0.0181(7) Uani 1 1 d .
C4 C 1.0567(3) 0.2988(3) 0.38980(17) 0.0186(7) Uani 1 1 d .
C5 C 1.0613(3) 0.3660(3) 0.32396(16) 0.0164(7) Uani 1 1 d .
C6 C 1.1993(3) 0.3529(3) 0.28157(17) 0.0216(8) Uani 1 1 d .
H6A H 1.2948 0.3006 0.2986 0.026 Uiso 1 1 calc R
C7 C 1.1953(3) 0.4133(3) 0.21836(16) 0.0196(7) Uani 1 1 d .
H7A H 1.2887 0.4025 0.1920 0.024 Uiso 1 1 calc R
C8 C 1.0552(3) 0.4934(3) 0.18934(17) 0.0190(7) Uani 1 1 d .
C9 C 0.9235(3) 0.5101(3) 0.22974(16) 0.0187(7) Uani 1 1 d U
H9A H 0.8296 0.5639 0.2118 0.022 Uiso 1 1 calc R
C10 C 0.9219(3) 0.4510(3) 0.29637(16) 0.0151(7) Uani 1 1 d U
C17 C 0.6321(3) 0.4253(3) 0.44541(17) 0.0221(8) Uani 1 1 d .
H17A H 0.5946 0.5271 0.4399 0.026 Uiso 1 1 calc R
H17B H 0.6583 0.3931 0.4918 0.026 Uiso 1 1 calc R
C18 C 0.4982(4) 0.3520(4) 0.4300(2) 0.0361(10) Uani 1 1 d .
H18A H 0.5307 0.2506 0.4387 0.054 Uiso 1 1 calc R
H18B H 0.4723 0.3815 0.3839 0.054 Uiso 1 1 calc R
H18C H 0.4053 0.3769 0.4573 0.054 Uiso 1 1 calc R
C11 C 0.5272(4) 0.7851(4) 0.37967(18) 0.0341(9) Uani 1 1 d .
H11A H 0.4909 0.8860 0.3718 0.051 Uiso 1 1 calc R
H11B H 0.6101 0.7636 0.4120 0.051 Uiso 1 1 calc R
H11C H 0.4387 0.7354 0.3961 0.051 Uiso 1 1 calc R
C12 C 0.7839(4) 0.8137(3) 0.27706(19) 0.0294(9) Uani 1 1 d .
H12C H 0.8123 0.8061 0.2315 0.044 Uiso 1 1 calc R
H12B H 0.8716 0.7673 0.3048 0.044 Uiso 1 1 calc R
H12A H 0.7615 0.9126 0.2816 0.044 Uiso 1 1 calc R
C13 C 0.4514(4) 0.7691(3) 0.23945(18) 0.0254(8) Uani 1 1 d .
C14 C 0.5004(4) 0.6889(4) 0.18191(18) 0.0330(9) Uani 1 1 d .
H14A H 0.5974 0.7181 0.1607 0.049 Uiso 1 1 calc R
H14B H 0.4162 0.7096 0.1502 0.049 Uiso 1 1 calc R
H14C H 0.5184 0.5882 0.1984 0.049 Uiso 1 1 calc R
C15 C 0.4298(4) 0.9278(3) 0.21339(18) 0.0315(9) Uani 1 1 d .
H15A H 0.3440 0.9518 0.1825 0.047 Uiso 1 1 calc R
H15B H 0.5276 0.9529 0.1913 0.047 Uiso 1 1 calc R
H15C H 0.4043 0.9792 0.2498 0.047 Uiso 1 1 calc R
C16 C 0.2943(4) 0.7288(4) 0.2697(2) 0.0390(10) Uani 1 1 d .
H16C H 0.2556 0.7878 0.3023 0.059 Uiso 1 1 calc R
H16B H 0.3101 0.6305 0.2906 0.059 Uiso 1 1 calc R
H16A H 0.2169 0.7423 0.2354 0.059 Uiso 1 1 calc R
C19 C 0.9234(4) 0.2364(3) 0.49975(16) 0.0219(8) Uani 1 1 d .
H19A H 0.9984 0.1486 0.5022 0.026 Uiso 1 1 calc R
H19B H 0.8176 0.2112 0.5130 0.026 Uiso 1 1 calc R
C20 C 0.9713(4) 0.3231(4) 0.54722(18) 0.0361(10) Uani 1 1 d .
H20A H 0.8964 0.4095 0.5456 0.054 Uiso 1 1 calc R
H20B H 1.0772 0.3462 0.5351 0.054 Uiso 1 1 calc R
H20C H 0.9713 0.2694 0.5915 0.054 Uiso 1 1 calc R
C21 C 1.2468(4) 0.0888(3) 0.40550(18) 0.0302(9) Uani 1 1 d .
H21C H 1.3401 0.0477 0.4310 0.045 Uiso 1 1 calc R
H21B H 1.2732 0.0921 0.3589 0.045 Uiso 1 1 calc R
H21A H 1.1624 0.0317 0.4180 0.045 Uiso 1 1 calc R
C22 C 1.0482(4) 0.5578(3) 0.12138(17) 0.0230(8) Uani 1 1 d .
H22 H 0.9543 0.6190 0.1085 0.028 Uiso 1 1 calc R
C23 C 1.1589(4) 0.5409(3) 0.07499(18) 0.0240(8) Uani 1 1 d U
H23 H 1.2531 0.4799 0.0876 0.029 Uiso 1 1 calc R
C24 C 1.1494(4) 0.6069(3) 0.00678(17) 0.0221(7) Uani 1 1 d U
C25 C 1.2731(4) 0.5732(3) -0.03797(17) 0.0272(8) Uani 1 1 d .
H25A H 1.3590 0.5038 -0.0232 0.033 Uiso 1 1 calc R
C26 C 1.2733(4) 0.6388(4) -0.10337(19) 0.0328(9) Uani 1 1 d .
H26A H 1.3586 0.6144 -0.1322 0.039 Uiso 1 1 calc R
C27 C 1.1481(4) 0.7392(4) -0.12562(18) 0.0333(9) Uani 1 1 d .
H27A H 1.1487 0.7850 -0.1697 0.040 Uiso 1 1 calc R
C28 C 1.0198(4) 0.7743(4) -0.08352(18) 0.0271(8) Uani 1 1 d U
H28A H 0.9326 0.8411 -0.0995 0.033 Uiso 1 1 calc R
C29 C 1.0214(4) 0.7105(3) -0.01846(17) 0.0252(8) Uani 1 1 d U
H29A H 0.9357 0.7361 0.0099 0.030 Uiso 1 1 calc R
C30 C 0.7911(4) 0.0895(3) 0.39532(17) 0.0222(7) Uani 1 1 d .
C31 C 0.6890(3) 0.2435(3) 0.28949(16) 0.0202(7) Uani 1 1 d U
C32 C 0.9765(3) 0.1139(3) 0.29344(18) 0.0242(8) Uani 1 1 d U
C33 C 1.2128(4) 0.8664(4) 0.0377(2) 0.0352(9) Uani 1 1 d U
C34 C 1.4536(5) 0.8030(4) -0.0382(2) 0.0517(11) Uani 1 1 d U
C35 C 1.2179(4) 0.9882(4) -0.0799(2) 0.0354(9) Uani 1 1 d U
Cr1 Cr 0.85873(5) 0.23731(5) 0.34043(3) 0.01749(14) Uani 1 1 d U
Cr2 Cr 1.24048(6) 0.80323(6) -0.04078(3) 0.02824(16) Uani 1 1 d U
O1 O 0.6527(2) 0.5530(2) 0.31350(11) 0.0181(5) Uani 1 1 d .
O2 O 1.1947(2) 0.2282(2) 0.41821(11) 0.0228(5) Uani 1 1 d .
O3 O 0.7487(3) -0.0043(3) 0.42995(13) 0.0396(7) Uani 1 1 d .
O4 O 0.5809(2) 0.2468(3) 0.25788(12) 0.0325(6) Uani 1 1 d U
O5 O 1.0506(3) 0.0394(3) 0.26211(14) 0.0383(7) Uani 1 1 d U
O6 O 1.1900(3) 0.9064(3) 0.08705(15) 0.0468(7) Uani 1 1 d U
O7 O 1.5892(3) 0.8011(3) -0.03720(18) 0.0709(10) Uani 1 1 d U
O8 O 1.2024(3) 1.1057(3) -0.10221(14) 0.0461(7) Uani 1 1 d U
Si1 Si 0.60667(10) 0.72891(9) 0.30226(5) 0.0212(2) Uani 1 1 d .

loop_
_atom_site_aniso_label
_atom_site_aniso_U_11
_atom_site_aniso_U_22
_atom_site_aniso_U_33
_atom_site_aniso_U_23
_atom_site_aniso_U_13
_atom_site_aniso_U_12
C1 0.0206(16) 0.0135(15) 0.0169(18) -0.0037(14) -0.0027(13) -0.0026(13)
C2 0.0187(16) 0.0140(15) 0.0199(19) -0.0034(14) -0.0011(13) -0.0058(13)
C3 0.0211(16) 0.0152(15) 0.0186(19) 0.0000(14) -0.0022(13) -0.0070(13)
C4 0.0147(15) 0.0163(15) 0.025(2) -0.0027(15) -0.0038(14) -0.0027(13)
C5 0.0156(15) 0.0164(15) 0.0176(19) -0.0022(14) -0.0019(13) -0.0039(13)
C6 0.0153(16) 0.0195(16) 0.029(2) 0.0002(16) -0.0009(14) -0.0030(13)
C7 0.0188(16) 0.0228(17) 0.0168(19) -0.0028(15) 0.0052(13) -0.0040(13)
C8 0.0180(16) 0.0172(16) 0.022(2) -0.0012(15) 0.0008(13) -0.0051(13)
C9 0.0193(16) 0.0159(15) 0.0207(17) -0.0032(14) -0.0014(13) -0.0015(13)
C10 0.0169(15) 0.0134(15) 0.0141(15) 0.0010(13) -0.0018(13) -0.0027(12)
C17 0.0189(16) 0.0224(17) 0.025(2) -0.0062(16) 0.0008(14) -0.0023(14)
C18 0.0239(19) 0.049(2) 0.042(3) -0.020(2) 0.0068(17) -0.0129(17)
C11 0.051(2) 0.0245(18) 0.023(2) -0.0018(17) 0.0049(18) 0.0036(17)
C12 0.0303(19) 0.0202(17) 0.037(2) -0.0035(17) -0.0068(16) -0.0017(15)
C13 0.0204(17) 0.0202(17) 0.036(2) -0.0069(17) -0.0071(15) 0.0007(14)
C14 0.036(2) 0.031(2) 0.032(2) -0.0089(18) -0.0131(17) 0.0040(17)
C15 0.035(2) 0.0245(18) 0.033(2) -0.0023(17) -0.0090(17) 0.0008(16)
C16 0.026(2) 0.031(2) 0.059(3) -0.005(2) -0.0072(19) -0.0020(16)
C19 0.0219(16) 0.0251(17) 0.0170(19) 0.0020(15) 0.0007(14) -0.0044(14)
C20 0.041(2) 0.042(2) 0.026(2) -0.0020(19) -0.0098(17) -0.0097(18)
C21 0.0288(19) 0.0232(18) 0.035(2) -0.0022(17) -0.0059(16) 0.0058(15)
C22 0.0222(17) 0.0219(17) 0.024(2) 0.0010(16) -0.0017(14) -0.0047(14)
C23 0.0253(17) 0.0189(16) 0.0257(18) 0.0002(15) 0.0024(15) -0.0021(14)
C24 0.0269(18) 0.0234(17) 0.0160(17) -0.0023(15) 0.0067(14) -0.0074(14)
C25 0.0323(19) 0.0262(18) 0.019(2) 0.0024(16) 0.0011(15) 0.0006(16)
C26 0.038(2) 0.034(2) 0.026(2) -0.0100(18) 0.0068(17) -0.0022(17)
C27 0.049(2) 0.037(2) 0.013(2) -0.0031(17) -0.0007(17) -0.0042(18)
C28 0.0307(19) 0.0297(19) 0.0200(18) -0.0009(16) -0.0055(15) -0.0029(16)
C29 0.0249(17) 0.0255(18) 0.0251(18) -0.0047(15) 0.0009(15) -0.0035(15)
C30 0.0271(18) 0.0249(18) 0.0154(19) -0.0020(16) -0.0022(14) -0.0074(15)
C31 0.0188(15) 0.0222(17) 0.0191(19) -0.0036(15) 0.0033(11) -0.0026(14)
C32 0.0181(17) 0.0181(16) 0.038(2) -0.0074(15) -0.0029(14) -0.0025(13)
C33 0.0395(19) 0.0293(18) 0.038(2) -0.0097(18) -0.0110(17) 0.0004(16)
C34 0.0304(19) 0.044(2) 0.078(3) -0.006(2) 0.001(2) -0.0025(19)
C35 0.0371(19) 0.0294(15) 0.037(2) -0.0016(17) 0.0034(17) -0.0030(17)
Cr1 0.0156(3) 0.0157(3) 0.0211(3) -0.0029(2) -0.0010(2) -0.0020(2)
Cr2 0.0275(3) 0.0264(3) 0.0292(4) -0.0011(3) 0.0011(3) -0.0033(2)
O1 0.0169(11) 0.0177(11) 0.0182(13) -0.0015(10) -0.0027(9) 0.0009(9)
O2 0.0186(11) 0.0233(12) 0.0248(14) -0.0010(11) -0.0068(10) 0.0009(9)
O3 0.0541(17) 0.0322(14) 0.0340(18) 0.0038(14) -0.0008(13) -0.0213(13)
O4 0.0197(12) 0.0488(16) 0.0316(16) -0.0149(13) -0.0041(10) -0.0028(11)
O5 0.0271(13) 0.0352(14) 0.057(2) -0.0251(14) 0.0041(12) -0.0005(11)
O6 0.0576(16) 0.0410(15) 0.0416(18) -0.0141(14) -0.0172(14) 0.0067(13)
O7 0.0332(15) 0.0650(19) 0.110(3) -0.0006(19) -0.0010(17) -0.0083(15)
O8 0.0520(16) 0.0322(14) 0.0472(19) 0.0053(14) 0.0086(13) -0.0008(13)
Si1 0.0201(5) 0.0168(4) 0.0262(6) -0.0048(4) -0.0016(4) 0.0008(4)

loop_
_atom_type_symbol
_atom_type_description
_atom_type_scat_dispersion_real
_atom_type_scat_dispersion_imag
_atom_type_scat_source
C C 0.0033 0.0016 'International Tables Vol C Tables 4.2.6.8 and 6.1.1.4'
H H 0.0000 0.0000 'International Tables Vol C Tables 4.2.6.8 and 6.1.1.4'
Cr Cr 0.3209 0.6236 'International Tables Vol C Tables 4.2.6.8 and 6.1.1.4'
O O 0.0106 0.0060 'International Tables Vol C Tables 4.2.6.8 and 6.1.1.4'
Si Si 0.0817 0.0704 'International Tables Vol C Tables 4.2.6.8 and 6.1.1.4'

loop_
_geom_angle_atom_site_label_1
_geom_angle_atom_site_label_2
_geom_angle_atom_site_label_3
_geom_angle
O1 C1 C2 119.9(3)
O1 C1 C10 117.5(3)
C2 C1 C10 122.5(3)
O1 C1 Cr1 128.3(2)
C2 C1 Cr1 71.58(17)
C10 C1 Cr1 71.51(16)
C1 C2 C3 119.4(3)
C1 C2 C17 119.2(3)
C3 C2 C17 121.4(3)
C1 C2 Cr1 72.52(18)
C3 C2 Cr1 70.43(17)
C17 C2 Cr1 130.1(2)
C4 C3 C2 118.8(3)
C4 C3 C19 119.4(3)
C2 C3 C19 121.8(3)
C4 C3 Cr1 72.04(19)
C2 C3 Cr1 72.27(18)
C19 C3 Cr1 128.7(2)
O2 C4 C3 118.0(3)
O2 C4 C5 119.3(3)
C3 C4 C5 122.4(3)
O2 C4 Cr1 135.0(2)
C3 C4 Cr1 71.28(18)
C5 C4 Cr1 73.19(17)
C4 C5 C10 119.4(3)
C4 C5 C6 123.6(3)
C10 C5 C6 117.0(3)
C4 C5 Cr1 70.33(17)
C10 C5 Cr1 71.31(17)
C6 C5 Cr1 129.8(2)
C7 C6 C5 121.3(3)
C7 C6 H6A 119.4
C5 C6 H6A 119.4
C6 C7 C8 122.4(3)
C6 C7 H7A 118.8
C8 C7 H7A 118.8
C9 C8 C7 116.9(3)
C9 C8 C22 119.8(3)
C7 C8 C22 123.2(3)
C8 C9 C10 122.9(3)
C8 C9 H9A 118.5
C10 C9 H9A 118.5
C9 C10 C5 119.4(3)
C9 C10 C1 123.3(3)
C5 C10 C1 117.4(3)
C9 C10 Cr1 126.7(2)
C5 C10 Cr1 71.90(17)
C1 C10 Cr1 71.30(17)
C2 C17 C18 114.9(3)
C2 C17 H17A 108.5
C18 C17 H17A 108.5
C2 C17 H17B 108.5
C18 C17 H17B 108.5
H17A C17 H17B 107.5
C17 C18 H18A 109.5
C17 C18 H18B 109.5
H18A C18 H18B 109.5
C17 C18 H18C 109.5
H18A C18 H18C 109.5
H18B C18 H18C 109.5
Si1 C11 H11A 109.5
Si1 C11 H11B 109.5
H11A C11 H11B 109.5
Si1 C11 H11C 109.5
H11A C11 H11C 109.5
H11B C11 H11C 109.5
Si1 C12 H12C 109.5
Si1 C12 H12B 109.5
H12C C12 H12B 109.5
Si1 C12 H12A 109.5
H12C C12 H12A 109.5
H12B C12 H12A 109.5
C16 C13 C15 109.2(3)
C16 C13 C14 109.0(3)
C15 C13 C14 109.1(3)
C16 C13 Si1 110.4(3)
C15 C13 Si1 108.3(2)
C14 C13 Si1 110.9(2)
C13 C14 H14A 109.5
C13 C14 H14B 109.5
H14A C14 H14B 109.5
C13 C14 H14C 109.5
H14A C14 H14C 109.5
H14B C14 H14C 109.5
C13 C15 H15A 109.5
C13 C15 H15B 109.5
H15A C15 H15B 109.5
C13 C15 H15C 109.5
H15A C15 H15C 109.5
H15B C15 H15C 109.5
C13 C16 H16C 109.5
C13 C16 H16B 109.5
H16C C16 H16B 109.5
C13 C16 H16A 109.5
H16C C16 H16A 109.5
H16B C16 H16A 109.5
C3 C19 C20 112.9(3)
C3 C19 H19A 109.0
C20 C19 H19A 109.0
C3 C19 H19B 109.0
C20 C19 H19B 109.0
H19A C19 H19B 107.8
C19 C20 H20A 109.5
C19 C20 H20B 109.5
H20A C20 H20B 109.5
C19 C20 H20C 109.5
H20A C20 H20C 109.5
H20B C20 H20C 109.5
O2 C21 H21C 109.5
O2 C21 H21B 109.5
H21C C21 H21B 109.5
O2 C21 H21A 109.5
H21C C21 H21A 109.5
H21B C21 H21A 109.5
C23 C22 C8 127.1(3)
C23 C22 H22 116.4
C8 C22 H22 116.4
C22 C23 C24 126.2(3)
C22 C23 H23 116.9
C24 C23 H23 116.9
C25 C24 C29 116.5(3)
C25 C24 C23 120.0(3)
C29 C24 C23 123.5(3)
C25 C24 Cr2 70.85(19)
C29 C24 Cr2 69.89(19)
C23 C24 Cr2 127.9(2)
C26 C25 C24 122.2(3)
C26 C25 Cr2 71.5(2)
C24 C25 Cr2 72.23(19)
C26 C25 H25A 118.9
C24 C25 H25A 118.9
Cr2 C25 H25A 130.1
C27 C26 C25 119.4(3)
C27 C26 Cr2 70.9(2)
C25 C26 Cr2 71.7(2)
C27 C26 H26A 120.3
C25 C26 H26A 120.3
Cr2 C26 H26A 129.5
C26 C27 C28 120.7(3)
C26 C27 Cr2 72.6(2)
C28 C27 Cr2 72.0(2)
C26 C27 H27A 119.7
C28 C27 H27A 119.7
Cr2 C27 H27A 127.9
C29 C28 C27 119.6(3)
C29 C28 Cr2 71.34(19)
C27 C28 Cr2 70.8(2)
C29 C28 H28A 120.2
C27 C28 H28A 120.2
Cr2 C28 H28A 130.2
C28 C29 C24 121.6(3)
C28 C29 Cr2 72.0(2)
C24 C29 Cr2 72.52(18)
C28 C29 H29A 119.2
C24 C29 H29A 119.2
Cr2 C29 H29A 128.6
O3 C30 Cr1 179.8(4)
O4 C31 Cr1 179.3(3)
O5 C32 Cr1 177.8(3)
O6 C33 Cr2 177.7(3)
O7 C34 Cr2 178.9(4)
O8 C35 Cr2 177.5(4)
C30 Cr1 C31 88.54(14)
C30 Cr1 C32 89.39(15)
C31 Cr1 C32 89.99(14)
C30 Cr1 C3 86.80(13)
C31 Cr1 C3 140.13(12)
C32 Cr1 C3 129.48(13)
C30 Cr1 C4 106.75(13)
C31 Cr1 C4 162.61(13)
C32 Cr1 C4 98.24(13)
C3 Cr1 C4 36.69(11)
C30 Cr1 C2 97.42(14)
C31 Cr1 C2 104.62(12)
C32 Cr1 C2 163.96(12)
C3 Cr1 C2 37.30(10)
C4 Cr1 C2 65.92(11)
C30 Cr1 C1 128.89(13)
C31 Cr1 C1 87.33(12)
C32 Cr1 C1 141.49(14)
C3 Cr1 C1 65.75(11)
C4 Cr1 C1 76.67(10)
C2 Cr1 C1 35.89(11)
C30 Cr1 C10 164.09(14)
C31 Cr1 C10 96.97(13)
C32 Cr1 C10 105.47(13)
C3 Cr1 C10 79.39(11)
C4 Cr1 C10 66.12(11)
C2 Cr1 C10 66.77(11)
C1 Cr1 C10 37.18(11)
C30 Cr1 C5 141.67(12)
C31 Cr1 C5 129.62(13)
C32 Cr1 C5 87.48(13)
C3 Cr1 C5 66.53(11)
C4 Cr1 C5 36.48(11)
C2 Cr1 C5 78.16(11)
C1 Cr1 C5 65.59(10)
C10 Cr1 C5 36.79(10)
C34 Cr2 C33 90.12(19)
C34 Cr2 C35 89.33(17)
C33 Cr2 C35 86.99(18)
C34 Cr2 C27 118.22(19)
C33 Cr2 C27 151.65(15)
C35 Cr2 C27 92.32(16)
C34 Cr2 C29 154.07(16)
C33 Cr2 C29 88.36(16)
C35 Cr2 C29 116.42(14)
C27 Cr2 C29 66.62(14)
C34 Cr2 C28 155.45(18)
C33 Cr2 C28 114.42(15)
C35 Cr2 C28 91.23(15)
C27 Cr2 C28 37.23(12)
C29 Cr2 C28 36.67(12)
C34 Cr2 C26 92.06(17)
C33 Cr2 C26 153.99(16)
C35 Cr2 C26 118.94(16)
C27 Cr2 C26 36.50(12)
C29 Cr2 C26 78.52(13)
C28 Cr2 C26 66.35(13)
C34 Cr2 C25 91.74(15)
C33 Cr2 C25 117.26(15)
C35 Cr2 C25 155.71(16)
C27 Cr2 C25 65.93(13)
C29 Cr2 C25 66.25(12)
C28 Cr2 C25 77.99(12)
C26 Cr2 C25 36.78(12)
C34 Cr2 C24 116.50(15)
C33 Cr2 C24 88.83(15)
C35 Cr2 C24 153.84(14)
C27 Cr2 C24 79.41(13)
C29 Cr2 C24 37.60(11)
C28 Cr2 C24 67.17(12)
C26 Cr2 C24 67.08(13)
C25 Cr2 C24 36.92(11)
C1 O1 Si1 129.45(19)
C4 O2 C21 117.3(2)
O1 Si1 C12 110.77(13)
O1 Si1 C11 109.87(14)
C12 Si1 C11 107.74(17)
O1 Si1 C13 104.28(13)
C12 Si1 C13 113.62(16)
C11 Si1 C13 110.54(16)

loop_
_geom_bond_atom_site_label_1
_geom_bond_atom_site_label_2
_geom_bond_distance
C1 O1 1.370(3)
C1 C2 1.395(4)
C1 C10 1.448(4)
C1 Cr1 2.270(3)
C2 C3 1.436(4)
C2 C17 1.518(4)
C2 Cr1 2.258(3)
C3 C4 1.409(4)
C3 C19 1.514(4)
C3 Cr1 2.233(3)
C4 O2 1.386(3)
C4 C5 1.416(4)
C4 Cr1 2.243(3)
C5 C10 1.437(4)
C5 C6 1.442(4)
C5 Cr1 2.280(3)
C6 C7 1.347(4)
C6 H6A 0.9500
C7 C8 1.435(4)
C7 H7A 0.9500
C8 C9 1.379(4)
C8 C22 1.447(5)
C9 C10 1.408(4)
C9 H9A 0.9500
C10 Cr1 2.273(3)
C17 C18 1.523(4)
C17 H17A 0.9900
C17 H17B 0.9900
C18 H18A 0.9800
C18 H18B 0.9800
C18 H18C 0.9800
C11 Si1 1.855(4)
C11 H11A 0.9800
C11 H11B 0.9800
C11 H11C 0.9800
C12 Si1 1.853(4)
C12 H12C 0.9800
C12 H12B 0.9800
C12 H12A 0.9800
C13 C16 1.536(5)
C13 C15 1.544(4)
C13 C14 1.551(5)
C13 Si1 1.870(3)
C14 H14A 0.9800
C14 H14B 0.9800
C14 H14C 0.9800
C15 H15A 0.9800
C15 H15B 0.9800
C15 H15C 0.9800
C16 H16C 0.9800
C16 H16B 0.9800
C16 H16A 0.9800
C19 C20 1.521(5)
C19 H19A 0.9900
C19 H19B 0.9900
C20 H20A 0.9800
C20 H20B 0.9800
C20 H20C 0.9800
C21 O2 1.438(4)
C21 H21C 0.9800
C21 H21B 0.9800
C21 H21A 0.9800
C22 C23 1.332(5)
C22 H22 0.9500
C23 C24 1.457(4)
C23 H23 0.9500
C24 C25 1.414(4)
C24 C29 1.433(4)
C24 Cr2 2.241(3)
C25 C26 1.402(5)
C25 Cr2 2.223(3)
C25 H25A 0.9500
C26 C27 1.384(4)
C26 Cr2 2.221(4)
C26 H26A 0.9500
C27 C28 1.409(5)
C27 Cr2 2.199(4)
C27 H27A 0.9500
C28 C29 1.391(5)
C28 Cr2 2.215(3)
C28 H28A 0.9500
C29 Cr2 2.206(3)
C29 H29A 0.9500
C30 O3 1.159(4)
C30 Cr1 1.833(3)
C31 O4 1.160(3)
C31 Cr1 1.837(3)
C32 O5 1.159(4)
C32 Cr1 1.838(3)
C33 O6 1.159(4)
C33 Cr2 1.837(4)
C34 O7 1.164(4)
C34 Cr2 1.834(4)
C35 O8 1.156(4)
C35 Cr2 1.843(4)
O1 Si1 1.689(2)

loop_
_geom_torsion_atom_site_label_1
_geom_torsion_atom_site_label_2
_geom_torsion_atom_site_label_3
_geom_torsion_atom_site_label_4
_geom_torsion
O1 C1 C2 C3 178.8(3)
C10 C1 C2 C3 2.0(4)
Cr1 C1 C2 C3 54.5(3)
O1 C1 C2 C17 -2.4(4)
C10 C1 C2 C17 -179.2(3)
Cr1 C1 C2 C17 -126.6(3)
O1 C1 C2 Cr1 124.2(3)
C10 C1 C2 Cr1 -52.5(3)
C1 C2 C3 C4 1.4(4)
C17 C2 C3 C4 -177.4(3)
Cr1 C2 C3 C4 57.0(3)
C1 C2 C3 C19 179.5(3)
C17 C2 C3 C19 0.7(5)
Cr1 C2 C3 C19 -125.0(3)
C1 C2 C3 Cr1 -55.5(3)
C17 C2 C3 Cr1 125.7(3)
C2 C3 C4 O2 171.2(3)
C19 C3 C4 O2 -6.8(4)
Cr1 C3 C4 O2 -131.7(3)
C2 C3 C4 C5 -2.3(5)
C19 C3 C4 C5 179.6(3)
Cr1 C3 C4 C5 54.8(3)
C2 C3 C4 Cr1 -57.1(3)
C19 C3 C4 Cr1 124.9(3)
O2 C4 C5 C10 -173.7(3)
C3 C4 C5 C10 -0.2(5)
Cr1 C4 C5 C10 53.7(3)
O2 C4 C5 C6 7.2(5)
C3 C4 C5 C6 -179.3(3)
Cr1 C4 C5 C6 -125.4(3)
O2 C4 C5 Cr1 132.6(3)
C3 C4 C5 Cr1 -53.9(3)
C4 C5 C6 C7 176.6(3)
C10 C5 C6 C7 -2.5(5)
Cr1 C5 C6 C7 85.0(4)
C5 C6 C7 C8 -0.2(5)
C6 C7 C8 C9 1.9(5)
C6 C7 C8 C22 -179.3(3)
C7 C8 C9 C10 -0.9(5)
C22 C8 C9 C10 -179.7(3)
C8 C9 C10 C5 -1.8(5)
C8 C9 C10 C1 179.1(3)
C8 C9 C10 Cr1 -90.3(3)
C4 C5 C10 C9 -175.7(3)
C6 C5 C10 C9 3.4(4)
Cr1 C5 C10 C9 -122.5(3)
C4 C5 C10 C1 3.5(4)
C6 C5 C10 C1 -177.4(3)
Cr1 C5 C10 C1 56.7(2)
C4 C5 C10 Cr1 -53.2(3)
C6 C5 C10 Cr1 125.9(3)
O1 C1 C10 C9 -2.1(4)
C2 C1 C10 C9 174.7(3)
Cr1 C1 C10 C9 122.1(3)
O1 C1 C10 C5 178.7(3)
C2 C1 C10 C5 -4.5(4)
Cr1 C1 C10 C5 -57.0(2)
O1 C1 C10 Cr1 -124.3(3)
C2 C1 C10 Cr1 52.6(3)
C1 C2 C17 C18 74.6(4)
C3 C2 C17 C18 -106.6(4)
Cr1 C2 C17 C18 -16.5(4)
C4 C3 C19 C20 90.0(4)
C2 C3 C19 C20 -88.0(4)
Cr1 C3 C19 C20 179.9(2)
C9 C8 C22 C23 -173.0(3)
C7 C8 C22 C23 8.3(5)
C8 C22 C23 C24 180.0(3)
C22 C23 C24 C25 -176.6(4)
C22 C23 C24 C29 5.6(5)
C22 C23 C24 Cr2 95.2(4)
C29 C24 C25 C26 1.1(5)
C23 C24 C25 C26 -176.8(3)
Cr2 C24 C25 C26 -53.5(3)
C29 C24 C25 Cr2 54.6(3)
C23 C24 C25 Cr2 -123.3(3)
C24 C25 C26 C27 -0.5(5)
Cr2 C25 C26 C27 -54.3(3)
C24 C25 C26 Cr2 53.8(3)
C25 C26 C27 C28 -1.1(5)
Cr2 C26 C27 C28 -55.8(3)
C25 C26 C27 Cr2 54.7(3)
C26 C27 C28 C29 2.1(5)
Cr2 C27 C28 C29 -54.0(3)
C26 C27 C28 Cr2 56.1(3)
C27 C28 C29 C24 -1.5(5)
Cr2 C28 C29 C24 -55.2(3)
C27 C28 C29 Cr2 53.8(3)
C25 C24 C29 C28 -0.1(5)
C23 C24 C29 C28 177.8(3)
Cr2 C24 C29 C28 55.0(3)
C25 C24 C29 Cr2 -55.1(3)
C23 C24 C29 Cr2 122.8(3)
C4 C3 Cr1 C30 123.91(19)
C2 C3 Cr1 C30 -106.7(2)
C19 C3 Cr1 C30 10.2(3)
C4 C3 Cr1 C31 -152.2(2)
C2 C3 Cr1 C31 -22.8(3)
C19 C3 Cr1 C31 94.1(3)
C4 C3 Cr1 C32 37.3(2)
C2 C3 Cr1 C32 166.8(2)
C19 C3 Cr1 C32 -76.3(3)
C2 C3 Cr1 C4 129.4(3)
C19 C3 Cr1 C4 -113.7(3)
C4 C3 Cr1 C2 -129.4(3)
C19 C3 Cr1 C2 116.9(3)
C4 C3 Cr1 C1 -100.46(19)
C2 C3 Cr1 C1 28.97(17)
C19 C3 Cr1 C1 145.9(3)
C4 C3 Cr1 C10 -64.03(18)
C2 C3 Cr1 C10 65.39(18)
C19 C3 Cr1 C10 -177.7(3)
C4 C3 Cr1 C5 -27.83(17)
C2 C3 Cr1 C5 101.59(19)
C19 C3 Cr1 C5 -141.5(3)
O2 C4 Cr1 C30 51.3(3)
C3 C4 Cr1 C30 -59.9(2)
C5 C4 Cr1 C30 166.16(18)
O2 C4 Cr1 C31 -158.1(4)
C3 C4 Cr1 C31 90.7(5)
C5 C4 Cr1 C31 -43.2(5)
O2 C4 Cr1 C32 -40.6(3)
C3 C4 Cr1 C32 -151.77(19)
C5 C4 Cr1 C32 74.3(2)
O2 C4 Cr1 C3 111.2(4)
C5 C4 Cr1 C3 -133.9(3)
O2 C4 Cr1 C2 142.0(4)
C3 C4 Cr1 C2 30.84(17)
C5 C4 Cr1 C2 -103.08(19)
O2 C4 Cr1 C1 178.3(3)
C3 C4 Cr1 C1 67.14(18)
C5 C4 Cr1 C1 -66.79(18)
O2 C4 Cr1 C10 -143.9(4)
C3 C4 Cr1 C10 104.90(19)
C5 C4 Cr1 C10 -29.02(16)
O2 C4 Cr1 C5 -114.9(4)
C3 C4 Cr1 C5 133.9(3)
C1 C2 Cr1 C30 -154.16(18)
C3 C2 Cr1 C30 74.7(2)
C17 C2 Cr1 C30 -40.3(3)
C1 C2 Cr1 C31 -63.7(2)
C3 C2 Cr1 C31 165.13(19)
C17 C2 Cr1 C31 50.1(3)
C1 C2 Cr1 C32 91.4(5)
C3 C2 Cr1 C32 -39.8(6)
C17 C2 Cr1 C32 -154.8(4)
C1 C2 Cr1 C3 131.1(3)
C17 C2 Cr1 C3 -115.1(4)
C1 C2 Cr1 C4 100.77(19)
C3 C2 Cr1 C4 -30.37(18)
C17 C2 Cr1 C4 -145.4(3)
C3 C2 Cr1 C1 -131.1(3)
C17 C2 Cr1 C1 113.8(3)
C1 C2 Cr1 C10 27.67(16)
C3 C2 Cr1 C10 -103.47(19)
C17 C2 Cr1 C10 141.5(3)
C1 C2 Cr1 C5 64.49(18)
C3 C2 Cr1 C5 -66.65(18)
C17 C2 Cr1 C5 178.3(3)
O1 C1 Cr1 C30 -80.3(3)
C2 C1 Cr1 C30 33.7(2)
C10 C1 Cr1 C30 168.82(19)
O1 C1 Cr1 C31 5.7(3)
C2 C1 Cr1 C31 119.70(19)
C10 C1 Cr1 C31 -105.2(2)
O1 C1 Cr1 C32 92.3(3)
C2 C1 Cr1 C32 -153.7(2)
C10 C1 Cr1 C32 -18.6(3)
O1 C1 Cr1 C3 -144.1(3)
C2 C1 Cr1 C3 -30.04(17)
C10 C1 Cr1 C3 105.05(19)
O1 C1 Cr1 C4 178.8(3)
C2 C1 Cr1 C4 -67.18(18)
C10 C1 Cr1 C4 67.91(18)
O1 C1 Cr1 C2 -114.0(3)
C10 C1 Cr1 C2 135.1(3)
O1 C1 Cr1 C10 110.9(3)
C2 C1 Cr1 C10 -135.1(3)
O1 C1 Cr1 C5 141.9(3)
C2 C1 Cr1 C5 -104.06(19)
C10 C1 Cr1 C5 31.03(17)
C9 C10 Cr1 C30 -151.4(4)
C5 C10 Cr1 C30 95.0(5)
C1 C10 Cr1 C30 -33.4(5)
C9 C10 Cr1 C31 -41.8(3)
C5 C10 Cr1 C31 -155.43(19)
C1 C10 Cr1 C31 76.19(19)
C9 C10 Cr1 C32 50.1(3)
C5 C10 Cr1 C32 -63.5(2)
C1 C10 Cr1 C32 168.12(18)
C9 C10 Cr1 C3 178.4(3)
C5 C10 Cr1 C3 64.77(18)
C1 C10 Cr1 C3 -63.61(18)
C9 C10 Cr1 C4 142.4(3)
C5 C10 Cr1 C4 28.80(18)
C1 C10 Cr1 C4 -99.6(2)
C9 C10 Cr1 C2 -144.8(3)
C5 C10 Cr1 C2 101.61(19)
C1 C10 Cr1 C2 -26.77(16)
C9 C10 Cr1 C1 -118.0(3)
C5 C10 Cr1 C1 128.4(3)
C9 C10 Cr1 C5 113.6(3)
C1 C10 Cr1 C5 -128.4(3)
C4 C5 Cr1 C30 -21.7(3)
C10 C5 Cr1 C30 -153.9(2)
C6 C5 Cr1 C30 96.2(3)
C4 C5 Cr1 C31 164.60(19)
C10 C5 Cr1 C31 32.4(2)
C6 C5 Cr1 C31 -77.6(3)
C4 C5 Cr1 C32 -107.50(19)
C10 C5 Cr1 C32 120.3(2)
C6 C5 Cr1 C32 10.3(3)
C4 C5 Cr1 C3 27.98(17)
C10 C5 Cr1 C3 -104.22(19)
C6 C5 Cr1 C3 145.8(3)
C10 C5 Cr1 C4 -132.2(3)
C6 C5 Cr1 C4 117.8(3)
C4 C5 Cr1 C2 65.32(18)
C10 C5 Cr1 C2 -66.88(18)
C6 C5 Cr1 C2 -176.8(3)
C4 C5 Cr1 C1 100.8(2)
C10 C5 Cr1 C1 -31.35(18)
C6 C5 Cr1 C1 -141.3(3)
C4 C5 Cr1 C10 132.2(3)
C6 C5 Cr1 C10 -110.0(4)
C26 C27 Cr2 C34 48.9(3)
C28 C27 Cr2 C34 -179.5(2)
C26 C27 Cr2 C33 -132.6(3)
C28 C27 Cr2 C33 -1.0(4)
C26 C27 Cr2 C35 139.4(2)
C28 C27 Cr2 C35 -89.0(2)
C26 C27 Cr2 C29 -102.7(2)
C28 C27 Cr2 C29 28.90(19)
C26 C27 Cr2 C28 -131.6(3)
C28 C27 Cr2 C26 131.6(3)
C26 C27 Cr2 C25 -29.4(2)
C28 C27 Cr2 C25 102.2(2)
C26 C27 Cr2 C24 -65.6(2)
C28 C27 Cr2 C24 66.0(2)
C28 C29 Cr2 C34 -136.1(4)
C24 C29 Cr2 C34 -3.3(5)
C28 C29 Cr2 C33 137.0(2)
C24 C29 Cr2 C33 -90.2(2)
C28 C29 Cr2 C35 51.2(3)
C24 C29 Cr2 C35 -176.0(2)
C28 C29 Cr2 C27 -29.31(19)
C24 C29 Cr2 C27 103.5(2)
C24 C29 Cr2 C28 132.8(3)
C28 C29 Cr2 C26 -65.6(2)
C24 C29 Cr2 C26 67.2(2)
C28 C29 Cr2 C25 -102.1(2)
C24 C29 Cr2 C25 30.7(2)
C28 C29 Cr2 C24 -132.8(3)
C29 C28 Cr2 C34 133.2(4)
C27 C28 Cr2 C34 1.1(5)
C29 C28 Cr2 C33 -48.5(2)
C27 C28 Cr2 C33 179.5(2)
C29 C28 Cr2 C35 -135.8(2)
C27 C28 Cr2 C35 92.2(2)
C29 C28 Cr2 C27 132.0(3)
C27 C28 Cr2 C29 -132.0(3)
C29 C28 Cr2 C26 103.0(2)
C27 C28 Cr2 C26 -29.1(2)
C29 C28 Cr2 C25 66.2(2)
C27 C28 Cr2 C25 -65.8(2)
C29 C28 Cr2 C24 29.06(19)
C27 C28 Cr2 C24 -103.0(2)
C27 C26 Cr2 C34 -138.3(3)
C25 C26 Cr2 C34 90.2(2)
C27 C26 Cr2 C33 127.2(3)
C25 C26 Cr2 C33 -4.4(4)
C27 C26 Cr2 C35 -48.0(3)
C25 C26 Cr2 C35 -179.5(2)
C25 C26 Cr2 C27 -131.5(3)
C27 C26 Cr2 C29 66.0(2)
C25 C26 Cr2 C29 -65.5(2)
C27 C26 Cr2 C28 29.6(2)
C25 C26 Cr2 C28 -101.9(2)
C27 C26 Cr2 C25 131.5(3)
C27 C26 Cr2 C24 103.7(2)
C25 C26 Cr2 C24 -27.86(19)
C26 C25 Cr2 C34 -91.1(3)
C24 C25 Cr2 C34 134.7(2)
C26 C25 Cr2 C33 177.9(2)
C24 C25 Cr2 C33 43.6(2)
C26 C25 Cr2 C35 1.1(4)
C24 C25 Cr2 C35 -133.1(3)
C26 C25 Cr2 C27 29.2(2)
C24 C25 Cr2 C27 -105.0(2)
C26 C25 Cr2 C29 103.0(2)
C24 C25 Cr2 C29 -31.2(2)
C26 C25 Cr2 C28 66.4(2)
C24 C25 Cr2 C28 -67.8(2)
C24 C25 Cr2 C26 -134.2(3)
C26 C25 Cr2 C24 134.2(3)
C25 C24 Cr2 C34 -52.6(3)
C29 C24 Cr2 C34 178.4(2)
C23 C24 Cr2 C34 61.0(3)
C25 C24 Cr2 C33 -142.2(2)
C29 C24 Cr2 C33 88.8(2)
C23 C24 Cr2 C33 -28.6(3)
C25 C24 Cr2 C35 137.1(3)
C29 C24 Cr2 C35 8.1(4)
C23 C24 Cr2 C35 -109.3(4)
C25 C24 Cr2 C27 63.8(2)
C29 C24 Cr2 C27 -65.2(2)
C23 C24 Cr2 C27 177.4(3)
C25 C24 Cr2 C29 129.0(3)
C23 C24 Cr2 C29 -117.4(4)
C25 C24 Cr2 C28 100.6(2)
C29 C24 Cr2 C28 -28.4(2)
C23 C24 Cr2 C28 -145.8(3)
C25 C24 Cr2 C26 27.8(2)
C29 C24 Cr2 C26 -101.3(2)
C23 C24 Cr2 C26 141.4(3)
C29 C24 Cr2 C25 -129.0(3)
C23 C24 Cr2 C25 113.6(4)
C2 C1 O1 Si1 100.2(3)
C10 C1 O1 Si1 -82.8(3)
Cr1 C1 O1 Si1 -170.30(15)
C3 C4 O2 C21 104.7(3)
C5 C4 O2 C21 -81.5(4)
Cr1 C4 O2 C21 13.7(4)
C1 O1 Si1 C12 37.5(3)
C1 O1 Si1 C11 -81.5(3)
C1 O1 Si1 C13 160.1(3)
C16 C13 Si1 O1 74.1(2)
C15 C13 Si1 O1 -166.4(2)
C14 C13 Si1 O1 -46.8(3)
C16 C13 Si1 C12 -165.2(2)
C15 C13 Si1 C12 -45.7(3)
C14 C13 Si1 C12 73.9(3)
C16 C13 Si1 C11 -43.9(3)
C15 C13 Si1 C11 75.6(3)
C14 C13 Si1 C11 -164.8(3)
